data_7038304
loop_
_publ_author_name
'Senevirathna, Dimuthu C.'
'Blair, Victoria L.'
'Werrett, Melissa V.'
'Andrews, Philip C.'

_publ_section_title
;
 Taking bismuthinite to bismuth sulfide nanorods in two easy steps.
;
_journal_issue 12
_journal_name_full 'Dalton transactions (Cambridge, England : 2003)'
_journal_page_first 4998
_journal_page_last 5000
_journal_paper_doi 10.1039/c6dt00157b
_journal_volume 45
_journal_year 2016
_chemical_formula_moiety 'C24 H21 Bi S6'
_chemical_formula_sum 'C24 H21 Bi S6'
_chemical_formula_weight 710.75
_chemical_name_systematic
; 
 ? 
;
_space_group_IT_number 15
_symmetry_cell_setting monoclinic
_symmetry_space_group_name_Hall '-C 2yc'
_symmetry_space_group_name_H-M 'C 1 2/c 1'
_atom_sites_solution_hydrogens geom
_atom_sites_solution_primary direct
_atom_sites_solution_secondary difmap
_audit_creation_method SHELXL-97
_audit_update_record
;
2015-11-11 deposited with the CCDC.
2016-02-03 downloaded from the CCDC.
;
_cell_angle_alpha 90.00
_cell_angle_beta 120.1180(10)
_cell_angle_gamma 90.00
_cell_formula_units_Z 8
_cell_length_a 34.5494(8)
_cell_length_b 6.31520(10)
_cell_length_c 26.8563(6)
_cell_measurement_temperature 123(2)
_cell_volume 5068.59(19)
_computing_cell_refinement 'Bruker SAINT'
_computing_data_collection 'Bruker APEX2'
_computing_data_reduction 'Bruker SAINT'
_computing_molecular_graphics XSEED
_computing_publication_material CIFTAB
_computing_structure_refinement 'SHELXL-97 (Sheldrick, 2014)'
_computing_structure_solution 'SHELXS-97 (Sheldrick, 2008)'
_diffrn_ambient_temperature 123(2)
_diffrn_measured_fraction_theta_full 0.999
_diffrn_measured_fraction_theta_max 0.994
_diffrn_measurement_device_type 'Bruker APEX-II CCD'
_diffrn_measurement_method '\f and \w scans'
_diffrn_radiation_monochromator graphite
_diffrn_radiation_source 'fine-focus sealed tube'
_diffrn_radiation_type MoK\a
_diffrn_radiation_wavelength 0.71073
_diffrn_reflns_av_R_equivalents 0.0540
_diffrn_reflns_av_sigmaI/netI 0.0446
_diffrn_reflns_limit_h_max 43
_diffrn_reflns_limit_h_min -47
_diffrn_reflns_limit_k_max 8
_diffrn_reflns_limit_k_min -8
_diffrn_reflns_limit_l_max 37
_diffrn_reflns_limit_l_min -32
_diffrn_reflns_number 36882
_diffrn_reflns_theta_full 27.50
_diffrn_reflns_theta_max 29.62
_diffrn_reflns_theta_min 2.73
_exptl_absorpt_coefficient_mu 7.463
_exptl_absorpt_correction_T_max 0.7459
_exptl_absorpt_correction_T_min 0.4721
_exptl_absorpt_correction_type multi-scan
_exptl_absorpt_process_details 'SADABS (Sheldrick, 1996)'
_exptl_crystal_colour orange
_exptl_crystal_density_diffrn 1.863
_exptl_crystal_density_method 'not measured'
_exptl_crystal_description needle
_exptl_crystal_F_000 2752
_exptl_crystal_size_max 0.40
_exptl_crystal_size_mid 0.32
_exptl_crystal_size_min 0.09
_refine_diff_density_max 0.746
_refine_diff_density_min -1.015
_refine_diff_density_rms 0.134
_refine_ls_extinction_method none
_refine_ls_goodness_of_fit_ref 1.022
_refine_ls_hydrogen_treatment constr
_refine_ls_matrix_type full
_refine_ls_number_parameters 283
_refine_ls_number_reflns 7103
_refine_ls_number_restraints 0
_refine_ls_restrained_S_all 1.022
_refine_ls_R_factor_all 0.0423
_refine_ls_R_factor_gt 0.0281
_refine_ls_shift/su_max 0.001
_refine_ls_shift/su_mean 0.000
_refine_ls_structure_factor_coef Fsqd
_refine_ls_weighting_details 'calc w=1/[\s^2^(Fo^2^)+(0.0150P)^2^+4.5175P] where P=(Fo^2^+2Fc^2^)/3'
_refine_ls_weighting_scheme calc
_refine_ls_wR_factor_gt 0.0484
_refine_ls_wR_factor_ref 0.0521
_reflns_number_gt 5754
_reflns_number_total 7103
_reflns_threshold_expression >2sigma(I)
_cod_data_source_file c6dt00157b2.cif
_cod_data_source_block vb201ds
_cod_depositor_comments 'Adding full bibliography for 7038304.cif.'
_cod_original_cell_volume 5068.58(18)
_cod_original_sg_symbol_H-M C2/c
_cod_database_code 7038304

loop_
_symmetry_equiv_pos_as_xyz
'x, y, z'
'-x, y, -z+1/2'
'x+1/2, y+1/2, z'
'-x+1/2, y+1/2, -z+1/2'
'-x, -y, -z'
'x, -y, z-1/2'
'-x+1/2, -y+1/2, -z'
'x+1/2, -y+1/2, z-1/2'

loop_
_atom_site_label
_atom_site_type_symbol
_atom_site_fract_x
_atom_site_fract_y
_atom_site_fract_z
_atom_site_U_iso_or_equiv
_atom_site_adp_type
_atom_site_occupancy
_atom_site_symmetry_multiplicity
_atom_site_calc_flag
_atom_site_refinement_flags
Bi1 Bi 0.203048(4) 0.367403(18) 0.179099(5) 0.02052(4) Uani 1 1 d .
S1 S 0.14743(3) 0.02639(12) 0.10453(4) 0.02444(18) Uani 1 1 d .
S2 S 0.12666(3) 0.48006(11) 0.09385(3) 0.01626(16) Uani 1 1 d .
S3 S 0.23001(3) 0.31355(13) 0.09556(4) 0.0280(2) Uani 1 1 d .
S4 S 0.24034(3) 0.71090(12) 0.15763(4) 0.02255(18) Uani 1 1 d .
S5 S 0.14372(3) 0.28893(13) 0.22455(4) 0.02568(19) Uani 1 1 d .
S6 S 0.18602(3) 0.70111(12) 0.23285(3) 0.02069(17) Uani 1 1 d .
C1 C 0.11276(11) 0.2244(4) 0.06933(13) 0.0165(6) Uani 1 1 d .
C2 C 0.06954(10) 0.1892(4) 0.01614(13) 0.0156(6) Uani 1 1 d .
C3 C 0.04052(12) 0.3554(5) -0.01394(14) 0.0249(7) Uani 1 1 d .
H3 H 0.0486 0.4962 0.0000 0.030 Uiso 1 1 calc R
C4 C 0.00032(12) 0.3185(5) -0.06361(15) 0.0269(8) Uani 1 1 d .
H4 H -0.0190 0.4343 -0.0830 0.032 Uiso 1 1 calc R
C5 C -0.01244(11) 0.1162(5) -0.08581(13) 0.0220(7) Uani 1 1 d .
C6 C -0.05545(12) 0.0785(6) -0.14056(15) 0.0325(9) Uani 1 1 d .
H6A H -0.0520 0.1197 -0.1733 0.049 Uiso 1 1 calc R
H6B H -0.0792 0.1631 -0.1406 0.049 Uiso 1 1 calc R
H6C H -0.0633 -0.0720 -0.1437 0.049 Uiso 1 1 calc R
C7 C 0.01622(12) -0.0483(5) -0.05574(14) 0.0241(7) Uani 1 1 d .
H7 H 0.0081 -0.1887 -0.0699 0.029 Uiso 1 1 calc R
C8 C 0.05607(11) -0.0142(5) -0.00586(13) 0.0195(7) Uani 1 1 d .
H8 H 0.0748 -0.1313 0.0140 0.023 Uiso 1 1 calc R
C9 C 0.25057(11) 0.5609(5) 0.11223(13) 0.0211(7) Uani 1 1 d .
C10 C 0.27803(11) 0.6508(5) 0.08964(13) 0.0214(7) Uani 1 1 d .
C11 C 0.28650(12) 0.5350(5) 0.05160(14) 0.0270(8) Uani 1 1 d .
H11 H 0.2731 0.3998 0.0386 0.032 Uiso 1 1 calc R
C12 C 0.31410(13) 0.6160(6) 0.03291(14) 0.0312(8) Uani 1 1 d .
H12 H 0.3195 0.5352 0.0072 0.037 Uiso 1 1 calc R
C13 C 0.33415(12) 0.8132(6) 0.05096(14) 0.0281(8) Uani 1 1 d .
C14 C 0.36575(14) 0.8976(6) 0.03280(17) 0.0422(10) Uani 1 1 d .
H14A H 0.3605 1.0495 0.0248 0.063 Uiso 1 1 calc R
H14B H 0.3608 0.8237 -0.0020 0.063 Uiso 1 1 calc R
H14C H 0.3966 0.8749 0.0637 0.063 Uiso 1 1 calc R
C15 C 0.32482(12) 0.9299(5) 0.08747(14) 0.0255(8) Uani 1 1 d .
H15 H 0.3375 1.0670 0.0994 0.031 Uiso 1 1 calc R
C16 C 0.29739(11) 0.8501(5) 0.10686(13) 0.0220(7) Uani 1 1 d .
H16 H 0.2918 0.9322 0.1322 0.026 Uiso 1 1 calc R
C17 C 0.15096(11) 0.5429(5) 0.24453(12) 0.0192(7) Uani 1 1 d .
C18 C 0.12617(11) 0.6373(5) 0.27065(13) 0.0214(7) Uani 1 1 d .
C19 C 0.13712(11) 0.8363(5) 0.29590(13) 0.0222(7) Uani 1 1 d .
H19 H 0.1614 0.9117 0.2972 0.027 Uiso 1 1 calc R
C20 C 0.11328(12) 0.9267(5) 0.31914(14) 0.0284(8) Uani 1 1 d .
H20 H 0.1213 1.0632 0.3362 0.034 Uiso 1 1 calc R
C21 C 0.07767(14) 0.8200(6) 0.31789(16) 0.0357(9) Uani 1 1 d .
C22 C 0.05220(17) 0.9174(8) 0.3442(2) 0.0613(14) Uani 1 1 d .
H22A H 0.0201 0.8906 0.3192 0.092 Uiso 1 1 calc R
H22B H 0.0576 1.0704 0.3483 0.092 Uiso 1 1 calc R
H22C H 0.0623 0.8544 0.3821 0.092 Uiso 1 1 calc R
C23 C 0.06686(13) 0.6214(6) 0.29267(17) 0.0397(10) Uani 1 1 d .
H23 H 0.0426 0.5463 0.2914 0.048 Uiso 1 1 calc R
C24 C 0.09040(12) 0.5295(6) 0.26932(15) 0.0309(8) Uani 1 1 d .
H24 H 0.0823 0.3929 0.2523 0.037 Uiso 1 1 calc R

loop_
_atom_site_aniso_label
_atom_site_aniso_U_11
_atom_site_aniso_U_22
_atom_site_aniso_U_33
_atom_site_aniso_U_23
_atom_site_aniso_U_13
_atom_site_aniso_U_12
Bi1 0.01366(6) 0.01663(6) 0.02087(6) -0.00067(5) 0.00090(5) 0.00040(5)
S1 0.0182(4) 0.0127(4) 0.0284(4) 0.0004(3) 0.0012(4) 0.0021(3)
S2 0.0153(4) 0.0119(4) 0.0163(4) -0.0005(3) 0.0040(3) 0.0001(3)
S3 0.0242(5) 0.0205(4) 0.0363(5) -0.0099(3) 0.0129(4) -0.0026(3)
S4 0.0185(4) 0.0193(4) 0.0298(5) -0.0067(3) 0.0121(4) -0.0011(3)
S5 0.0322(5) 0.0187(4) 0.0218(4) -0.0004(3) 0.0103(4) -0.0079(4)
S6 0.0203(4) 0.0185(4) 0.0197(4) -0.0016(3) 0.0073(4) -0.0051(3)
C1 0.0174(17) 0.0121(14) 0.0206(16) -0.0008(11) 0.0100(14) -0.0019(12)
C2 0.0146(16) 0.0150(15) 0.0170(15) 0.0008(11) 0.0079(14) -0.0012(12)
C3 0.0229(18) 0.0110(15) 0.0277(18) 0.0005(13) 0.0029(15) -0.0006(14)
C4 0.0164(18) 0.0236(18) 0.0283(19) 0.0021(14) 0.0020(16) -0.0004(14)
C5 0.0192(17) 0.0275(18) 0.0181(15) -0.0009(13) 0.0084(14) -0.0076(15)
C6 0.022(2) 0.039(2) 0.0243(18) -0.0018(15) 0.0021(17) -0.0068(16)
C7 0.026(2) 0.0200(16) 0.0226(17) -0.0025(13) 0.0095(16) -0.0063(14)
C8 0.0201(18) 0.0148(15) 0.0187(16) 0.0019(12) 0.0061(15) -0.0004(13)
C9 0.0128(16) 0.0216(16) 0.0186(16) -0.0029(12) 0.0001(14) 0.0052(13)
C10 0.0135(16) 0.0236(17) 0.0180(15) -0.0004(13) 0.0011(14) 0.0046(13)
C11 0.024(2) 0.0294(19) 0.0196(17) -0.0070(14) 0.0054(16) 0.0036(15)
C12 0.035(2) 0.039(2) 0.0177(17) -0.0019(15) 0.0117(17) 0.0079(18)
C13 0.026(2) 0.038(2) 0.0166(16) 0.0066(14) 0.0077(16) 0.0071(16)
C14 0.047(3) 0.054(3) 0.037(2) 0.0078(19) 0.029(2) 0.005(2)
C15 0.026(2) 0.0249(18) 0.0229(17) 0.0033(13) 0.0102(16) 0.0017(15)
C16 0.0211(18) 0.0238(17) 0.0174(15) -0.0022(13) 0.0068(14) 0.0035(14)
C17 0.0177(17) 0.0197(16) 0.0104(14) 0.0042(11) -0.0003(13) -0.0014(13)
C18 0.0170(17) 0.0255(17) 0.0144(15) 0.0058(13) 0.0024(13) -0.0004(14)
C19 0.0205(18) 0.0249(18) 0.0156(15) 0.0061(12) 0.0049(14) 0.0007(14)
C20 0.028(2) 0.0317(19) 0.0214(17) -0.0013(14) 0.0093(17) 0.0017(16)
C21 0.031(2) 0.047(2) 0.033(2) -0.0020(17) 0.0189(19) -0.0003(18)
C22 0.051(3) 0.081(4) 0.071(3) -0.016(3) 0.045(3) -0.001(3)
C23 0.025(2) 0.053(3) 0.045(2) 0.003(2) 0.020(2) -0.0075(19)
C24 0.027(2) 0.032(2) 0.030(2) -0.0003(15) 0.0121(18) -0.0069(16)

loop_
_atom_type_symbol
_atom_type_description
_atom_type_scat_dispersion_real
_atom_type_scat_dispersion_imag
_atom_type_scat_source
C C 0.0033 0.0016 'International Tables Vol C Tables 4.2.6.8 and 6.1.1.4'
H H 0.0000 0.0000 'International Tables Vol C Tables 4.2.6.8 and 6.1.1.4'
S S 0.1246 0.1234 'International Tables Vol C Tables 4.2.6.8 and 6.1.1.4'
Bi Bi -4.1077 10.2566 'International Tables Vol C Tables 4.2.6.8 and 6.1.1.4'

loop_
_geom_angle_atom_site_label_1
_geom_angle_atom_site_label_2
_geom_angle_atom_site_label_3
_geom_angle
S2 Bi1 S4 88.54(2)
S2 Bi1 S6 82.12(2)
S4 Bi1 S6 75.66(2)
S2 Bi1 S3 85.82(3)
S4 Bi1 S3 63.43(2)
S6 Bi1 S3 137.54(2)
S2 Bi1 S5 78.26(2)
S4 Bi1 S5 137.02(2)
S6 Bi1 S5 62.19(2)
S3 Bi1 S5 152.70(2)
S2 Bi1 S1 64.23(2)
S4 Bi1 S1 131.40(2)
S6 Bi1 S1 132.80(2)
S3 Bi1 S1 74.56(2)
S5 Bi1 S1 78.56(2)
C1 S1 Bi1 82.71(11)
C1 S2 Bi1 92.62(11)
C9 S3 Bi1 86.60(11)
C9 S4 Bi1 89.92(12)
C17 S5 Bi1 87.00(11)
C17 S6 Bi1 90.36(11)
C2 C1 S1 121.9(2)
C2 C1 S2 117.7(2)
S1 C1 S2 120.43(19)
C8 C2 C3 117.3(3)
C8 C2 C1 120.6(3)
C3 C2 C1 122.1(3)
C4 C3 C2 121.0(3)
C3 C4 C5 121.4(3)
C7 C5 C4 117.5(3)
C7 C5 C6 121.5(3)
C4 C5 C6 121.0(3)
C8 C7 C5 121.7(3)
C7 C8 C2 121.1(3)
C10 C9 S3 121.5(2)
C10 C9 S4 119.0(2)
S3 C9 S4 119.5(2)
C16 C10 C11 118.2(3)
C16 C10 C9 120.9(3)
C11 C10 C9 120.8(3)
C12 C11 C10 120.5(3)
C11 C12 C13 121.3(3)
C15 C13 C12 118.1(3)
C15 C13 C14 120.4(3)
C12 C13 C14 121.5(3)
C16 C15 C13 121.2(3)
C15 C16 C10 120.7(3)
C18 C17 S5 120.7(2)
C18 C17 S6 118.8(2)
S5 C17 S6 120.40(19)
C19 C18 C24 118.4(3)
C19 C18 C17 121.1(3)
C24 C18 C17 120.5(3)
C20 C19 C18 121.1(3)
C19 C20 C21 120.7(3)
C23 C21 C20 118.0(3)
C23 C21 C22 121.4(4)
C20 C21 C22 120.6(4)
C24 C23 C21 121.8(4)
C23 C24 C18 120.0(3)

loop_
_geom_bond_atom_site_label_1
_geom_bond_atom_site_label_2
_geom_bond_distance
Bi1 S2 2.5787(8)
Bi1 S4 2.7282(8)
Bi1 S6 2.7792(8)
Bi1 S3 2.8487(9)
Bi1 S5 2.9063(9)
Bi1 S1 2.9119(8)
S1 C1 1.660(3)
S2 C1 1.719(3)
S3 C9 1.681(3)
S4 C9 1.715(3)
S5 C17 1.670(3)
S6 C17 1.716(3)
C1 C2 1.476(4)
C2 C8 1.392(4)
C2 C3 1.395(4)
C3 C4 1.380(4)
C4 C5 1.385(4)
C5 C7 1.382(5)
C5 C6 1.495(4)
C7 C8 1.373(4)
C9 C10 1.473(5)
C10 C16 1.391(4)
C10 C11 1.402(4)
C11 C12 1.380(5)
C12 C13 1.388(5)
C13 C15 1.388(5)
C13 C14 1.500(5)
C15 C16 1.385(4)
C17 C18 1.478(4)
C18 C19 1.387(4)
C18 C24 1.396(5)
C19 C20 1.382(5)
C20 C21 1.388(5)
C21 C23 1.385(5)
C21 C22 1.509(5)
C23 C24 1.380(5)
